data_7064457
loop_
_publ_author_name
'Vos, Cyler W.'
'Croke, Rylan'
'Lin, Jian-Bin'
'Kozak, Christopher M.'

_publ_section_title
;
 Ring-Opening Polymerization of Lactide and Ring-Opening Copolymerization
 of Cyclohexene Oxide and Phthalic Anhydride by Multinuclear Complexes of
 Zinc, Magnesium and Potassium
;
_journal_name_full 'New Journal of Chemistry'
_journal_paper_doi 10.1039/D6NJ01550F
_journal_year 2026
_chemical_formula_moiety 'C56 H78 K4 N4 O20 Zn3, C3 H6 O, 1[C3H6O]'
_chemical_formula_sum 'C59 H84 K4 N4 O21 Zn3'
_chemical_formula_weight 1537.81
_space_group_crystal_system orthorhombic
_space_group_IT_number 60
_space_group_name_Hall '-P 2n 2ab'
_space_group_name_H-M_alt 'P b c n'
_atom_sites_solution_hydrogens mixed
_atom_sites_solution_primary dual
_audit_creation_date 2026-06-09
_audit_creation_method
;
Olex2 1.5-ac6-016
(compiled 2024.01.13 svn.r2f8d729c for Rigaku Oxford Diffraction, GUI svn.r6897)
;
_audit_update_record
;
2026-06-09 deposited with the CCDC.	2026-06-26 downloaded from the CCDC.
;
_cell_angle_alpha 90
_cell_angle_beta 90
_cell_angle_gamma 90
_cell_formula_units_Z 4
_cell_length_a 21.3110(6)
_cell_length_b 24.2504(9)
_cell_length_c 14.0934(5)
_cell_measurement_reflns_used 6257
_cell_measurement_temperature 100(2)
_cell_measurement_theta_max 76.1020
_cell_measurement_theta_min 2.7430
_cell_volume 7283.5(4)
_computing_cell_refinement 'CrysAlisPro 1.171.43.141a (Rigaku OD, 2024)'
_computing_data_collection 'CrysAlisPro system (CCD 43.141a (release 04-10-2024))'
_computing_data_reduction 'CrysAlisPro 1.171.43.141a (Rigaku OD, 2024)'
_computing_molecular_graphics 'Olex2 1.5-ac6-016 (Dolomanov et al., 2009)'
_computing_publication_material 'Olex2 1.5-ac6-016 (Dolomanov et al., 2009)'
_computing_structure_refinement 'SHELXL 2018/3 (Sheldrick, 2015)'
_computing_structure_solution 'SHELXT 2018/2 (Sheldrick, 2018)'
_diffrn_ambient_environment N~2~
_diffrn_ambient_temperature 100(2)
_diffrn_detector 'Hybrid Pixel Array Detector'
_diffrn_detector_area_resol_mean 10.0000
_diffrn_detector_type HyPix
_diffrn_measured_fraction_theta_full 1.000
_diffrn_measured_fraction_theta_max 0.985
_diffrn_measurement_details
;
List of Runs (angles in degrees, time in seconds):

  # Type    Start    End  Width  t~exp~   \w     \q     \k     \f   Frames
#--------------------------------------------------------------------------
  1  \w    -10.00  28.00   0.50   20.00    --  -46.93   7.00  36.00   76
  2  \w    -89.00 -23.00   0.50   80.00    --  -91.75 130.00-124.00  132
  3  \w   -164.00-136.00   0.50   80.00    --  -91.75  -7.00-138.00   56
  4  \w     42.00  80.00   0.50   80.00    --  113.25-130.00 163.00   76
  5  \w     44.00 105.00   0.50   80.00    --  113.25-123.00  69.00  122
  6  \w    -81.00 -55.00   0.50   20.00    --  -46.93 125.00 -90.00   52
  7  \w   -117.00 -32.00   0.50   20.00    --  -46.93 -57.00  60.00  170
  8  \w     36.00  74.00   0.50   20.00    --   46.93 -99.00-120.00   76
  9  \w     48.00  73.00   0.50   80.00    --  113.25 -61.00  30.00   50
 10  \w     61.00 105.00   0.50   80.00    --  113.25 -97.00 133.96   88
 11  \w     43.00 105.00   0.50   80.00    --  113.25 -94.00 150.00  124
 12  \w    153.00 178.00   0.50   80.00    --  113.25  15.00-180.00   50
 13  \w    135.00 176.00   0.50   80.00    --  113.25  15.00 -90.00   82
 14  \w     45.00  73.00   0.50   80.00    --  113.25 -94.00  60.00   56
 15  \w     96.00 132.00   0.50   80.00    --  113.25  15.00 -90.00   72
 16  \w     96.00 139.00   0.50   80.00    --  113.25  15.00-180.00   86
 17  \w     53.00  78.00   0.50  200.00    --  113.25 -61.00 -60.00   50
 18  \w     90.00 115.00   0.50  200.00    --  113.25-130.00 163.00   50
 19  \w   -119.00 -23.00   0.50   40.00    --  -46.93 -77.00 -90.00  192
 20  \w   -119.00 -94.00   0.50   40.00    --  -46.93 -60.00 149.36   50
 21  \w    -16.00  29.00   0.50   40.00    --  -46.93  19.00-150.00   90
 22  \w   -143.00-118.00   0.50  200.00    --  -91.75-123.00  69.00   50
 23  \w   -121.00 -60.00   0.50   40.00    --  -46.93 -37.00 -30.00  122
 24  \w   -119.00 -23.00   0.50   40.00    --  -46.93 -77.00 150.00  192
 25  \w    -88.00 -63.00   0.50  200.00    --  -91.75 148.00 -46.00   50
 26  \w     54.00  79.00   0.50   40.00    --   46.93-148.00 -94.00   50
 27  \w    -72.00 -47.00   0.50   40.00    --  -46.93 123.00 149.00   50
;
_diffrn_measurement_device 'four-circle diffractometer'
_diffrn_measurement_device_type 'XtaLAB Synergy, Dualflex, HyPix'
_diffrn_measurement_method '\w scans'
_diffrn_orient_matrix_type 'CrysAlisPro convention (1999,Acta A55,543-557)'
_diffrn_orient_matrix_UB_11 0.0037193000
_diffrn_orient_matrix_UB_12 0.0598403000
_diffrn_orient_matrix_UB_13 0.0361884000
_diffrn_orient_matrix_UB_21 -0.0046848000
_diffrn_orient_matrix_UB_22 0.0212708000
_diffrn_orient_matrix_UB_23 -0.1028010000
_diffrn_orient_matrix_UB_31 -0.0720224000
_diffrn_orient_matrix_UB_32 0.0018013000
_diffrn_orient_matrix_UB_33 0.0086711000
_diffrn_radiation_monochromator mirror
_diffrn_radiation_probe x-ray
_diffrn_radiation_type 'Cu K\a'
_diffrn_radiation_wavelength 1.54184
_diffrn_reflns_av_R_equivalents 0.1442
_diffrn_reflns_av_unetI/netI 0.0924
_diffrn_reflns_Laue_measured_fraction_full 1.000
_diffrn_reflns_Laue_measured_fraction_max 0.985
_diffrn_reflns_limit_h_max 19
_diffrn_reflns_limit_h_min -26
_diffrn_reflns_limit_k_max 30
_diffrn_reflns_limit_k_min -28
_diffrn_reflns_limit_l_max 17
_diffrn_reflns_limit_l_min -17
_diffrn_reflns_number 52187
_diffrn_reflns_point_group_measured_fraction_full 1.000
_diffrn_reflns_point_group_measured_fraction_max 0.985
_diffrn_reflns_theta_full 67.684
_diffrn_reflns_theta_max 79.331
_diffrn_reflns_theta_min 2.760
_diffrn_source 'micro-focus sealed X-ray tube'
_diffrn_source_type 'PhotonJet (Cu) X-ray Source'
_exptl_absorpt_coefficient_mu 3.784
_exptl_absorpt_correction_T_max 1.00000
_exptl_absorpt_correction_T_min 0.63468
_exptl_absorpt_correction_type multi-scan
_exptl_absorpt_process_details
;
CrysAlisPro 1.171.43.141a (Rigaku Oxford Diffraction, 2024)
Empirical absorption correction using spherical harmonics,
implemented in SCALE3 ABSPACK scaling algorithm.
;
_exptl_crystal_colour colourless
_exptl_crystal_colour_primary colourless
_exptl_crystal_density_diffrn 1.402
_exptl_crystal_description prism
_exptl_crystal_F_000 3200
_exptl_crystal_size_max 0.12
_exptl_crystal_size_mid 0.04
_exptl_crystal_size_min 0.02
_refine_diff_density_max 0.908
_refine_diff_density_min -0.834
_refine_diff_density_rms 0.107
_refine_ls_extinction_method none
_refine_ls_goodness_of_fit_ref 1.039
_refine_ls_hydrogen_treatment mixed
_refine_ls_matrix_type full
_refine_ls_number_parameters 451
_refine_ls_number_reflns 7787
_refine_ls_number_restraints 46
_refine_ls_restrained_S_all 1.036
_refine_ls_R_factor_all 0.1160
_refine_ls_R_factor_gt 0.0705
_refine_ls_shift/su_max 0.000
_refine_ls_shift/su_mean 0.000
_refine_ls_structure_factor_coef Fsqd
_refine_ls_weighting_details 'w=1/[\s^2^(Fo^2^)+(0.0620P)^2^+19.3508P] where P=(Fo^2^+2Fc^2^)/3'
_refine_ls_weighting_scheme calc
_refine_ls_wR_factor_gt 0.1579
_refine_ls_wR_factor_ref 0.1813
_reflns_Friedel_coverage 0.000
_reflns_number_gt 4908
_reflns_number_total 7787
_reflns_threshold_expression 'I > 2\s(I)'
_cod_data_source_file d6nj01550f2.cif
_cod_data_source_block cv-314
_cod_database_code 7064457
_shelx_shelxl_version_number 2018/3
_chemical_oxdiff_formula C31H45K2N2O11Zn1.5
_shelx_space_group_comment
;
The symmetry employed for this shelxl refinement is uniquely defined
by the following loop, which should always be used as a source of
symmetry information in preference to the above space-group names.
They are only intended as comments.
;
_shelx_estimated_absorpt_t_max 0.928
_shelx_estimated_absorpt_t_min 0.659
_olex2_refinement_description
;
1. Fixed Uiso
 At 1.2 times of:
  All C(H) groups, All C(H,H) groups
 At 1.5 times of:
  All C(H,H,H) groups, All C(H,H,H,H,H,H) groups
2. Restrained distances
 O11-C29
 1.21 with sigma of 0.02
 C29-C31 = C29-C30
 1.5 with sigma of 0.02
 O11-C31 = O11-C30
 2.38 with sigma of 0.04
 C31-O11 \\sim C30-O11
 with sigma of 0.04
 O4-C17 \\sim O4-C17A
 with sigma of 0.02
 K2-C17 \\sim K2-C17A
 with sigma of 0.02
 C29-C31 \\sim C29-C30
 with sigma of 0.02
3. Restrained planarity
 O11, C29, C30, C31
 with sigma of 0.05
4. Uiso/Uaniso restraints and constraints
O11 \\sim C29 \\sim C30 \\sim C31: within 2A with sigma of 0.04 and sigma for
terminal atoms of 0.08 within 2A
Uanis(C17A) = Uanis(C17)
5. Rigid body (RIGU) restrains
 O11, C29, C30, C31
 with sigma for 1-2 distances of 0.004 and sigma for 1-3 distances of 0.004
6. Others
 Sof(C17A)=Sof(H17D)=Sof(H17E)=Sof(H17F)=1-FVAR(1)
 Sof(C17)=Sof(H17A)=Sof(H17B)=Sof(H17C)=FVAR(1)
 Fixed Sof: H30A(0.5) H30B(0.5) H30C(0.5) O11(0.5) C29(0.5) C30(0.5) C31(0.5)
 H31A(0.5) H31B(0.5) H31C(0.5)
7.a Riding coordinates:
 C17(H17A,H17B,H17C), C17A(H17D,H17E,H17F)
7.b Secondary CH2 refined with riding coordinates:
 C7(H7A,H7B), C16(H16A,H16B), C19(H19A,H19B), C20(H20A,H20B)
7.c Aromatic/amide H refined with riding coordinates:
 C3(H3), C5(H5), C12(H12), C14(H14)
7.d Idealised Me refined as rotating group:
 C8(H8A,H8B,H8C), C9(H9A,H9B,H9C), C18(H18A,H18B,H18C), C21(H21A,H21B,H21C),
 C22(H22A,H22B,H22C), C24(H24A,H24B,H24C), C26(H26A,H26B,H26C), C28(H28A,H28B,
 H28C), C31(H31A,H31B,H31C)
;
_smtbx_masks_void_probe_radius 1.2
_smtbx_masks_void_truncation_radius 1.2
_olex2_submission_special_instructions 'No special instructions were received'
_oxdiff_exptl_absorpt_empirical_details
;
Empirical correction (ABSPACK) includes:
- Absorption correction using spherical harmonics
- Frame scaling
;
_oxdiff_exptl_absorpt_empirical_full_max 1.823
_oxdiff_exptl_absorpt_empirical_full_min 0.577

loop_
_space_group_symop_operation_xyz
'x, y, z'
'-x+1/2, -y+1/2, z+1/2'
'-x, y, -z+1/2'
'x+1/2, -y+1/2, -z'
'-x, -y, -z'
'x-1/2, y-1/2, -z-1/2'
'x, -y, z-1/2'
'-x-1/2, y-1/2, z'

loop_
_atom_site_label
_atom_site_type_symbol
_atom_site_fract_x
_atom_site_fract_y
_atom_site_fract_z
_atom_site_U_iso_or_equiv
_atom_site_adp_type
_atom_site_occupancy
_atom_site_site_symmetry_order
_atom_site_calc_flag
_atom_site_refinement_flags_posn
_atom_site_refinement_flags_adp
_atom_site_refinement_flags_occupancy
_atom_site_disorder_assembly
_atom_site_disorder_group
Zn1 Zn 0.25221(3) 0.43735(3) 0.41476(5) 0.02986(18) Uani 1 1 d . . . . .
Zn2 Zn 0.500000 0.39735(4) 0.250000 0.0298(2) Uani 1 2 d S T P A .
K1 K 0.35070(5) 0.34370(5) 0.28227(9) 0.0338(3) Uani 1 1 d . . . . .
K2 K 0.42354(5) 0.46393(5) 0.44132(8) 0.0311(3) Uani 1 1 d D . . . .
O1 O 0.25181(18) 0.40797(17) 0.2850(2) 0.0341(8) Uani 1 1 d . . . . .
O2 O 0.25481(19) 0.32811(17) 0.1595(3) 0.0361(9) Uani 1 1 d . . . . .
O3 O 0.30327(18) 0.50278(16) 0.4350(3) 0.0335(8) Uani 1 1 d . . . . .
O4 O 0.39878(19) 0.56488(18) 0.3808(3) 0.0430(10) Uani 1 1 d D . . . .
O5 O 0.32881(17) 0.39252(17) 0.4675(3) 0.0349(9) Uani 1 1 d . . . . .
O6 O 0.3259(2) 0.30066(19) 0.4585(3) 0.0509(12) Uani 1 1 d . . . . .
O7 O 0.4376(2) 0.3088(2) 0.1638(4) 0.0575(13) Uani 1 1 d . . . . .
O8 O 0.5246(2) 0.35602(17) 0.1324(3) 0.0414(10) Uani 1 1 d . . . . .
O9 O 0.54580(17) 0.48385(16) 0.3856(3) 0.0346(9) Uani 1 1 d . . . . .
O10 O 0.57853(16) 0.43827(15) 0.2584(2) 0.0303(8) Uani 1 1 d . . . . .
N1 N 0.1667(2) 0.4865(2) 0.3849(3) 0.0354(11) Uani 1 1 d . . . . .
N2 N 0.1879(2) 0.3967(2) 0.5115(3) 0.0354(11) Uani 1 1 d . . . . .
C1 C 0.2029(2) 0.4032(2) 0.2277(4) 0.0324(12) Uani 1 1 d . . . . .
C2 C 0.2012(3) 0.3600(2) 0.1606(4) 0.0341(12) Uani 1 1 d . . . . .
C3 C 0.1510(3) 0.3522(3) 0.1009(4) 0.0382(14) Uani 1 1 d . . . . .
H3 H 0.151551 0.322761 0.056454 0.046 Uiso 1 1 calc R U . . .
C4 C 0.0991(3) 0.3873(3) 0.1049(4) 0.0413(15) Uani 1 1 d . . . . .
C5 C 0.1015(3) 0.4313(3) 0.1659(4) 0.0410(14) Uani 1 1 d . . . . .
H5 H 0.067220 0.456350 0.167143 0.049 Uiso 1 1 calc R U . . .
C6 C 0.1523(3) 0.4407(3) 0.2263(4) 0.0341(12) Uani 1 1 d . . . . .
C7 C 0.1572(3) 0.4934(3) 0.2814(4) 0.0384(13) Uani 1 1 d . . . . .
H7A H 0.192531 0.515178 0.255639 0.046 Uiso 1 1 calc R U . . .
H7B H 0.118309 0.514939 0.271175 0.046 Uiso 1 1 calc R U . . .
C8 C 0.2649(3) 0.2940(3) 0.0779(4) 0.0487(16) Uani 1 1 d . . . . .
H8A H 0.262017 0.316557 0.020320 0.073 Uiso 1 1 calc R U . . .
H8B H 0.233005 0.264966 0.075898 0.073 Uiso 1 1 calc R U . . .
H8C H 0.306691 0.277249 0.081606 0.073 Uiso 1 1 calc R U . . .
C9 C 0.0434(3) 0.3779(3) 0.0395(5) 0.0579(19) Uani 1 1 d . . . . .
H9A H 0.021403 0.344182 0.058610 0.087 Uiso 1 1 calc R U . . .
H9B H 0.058301 0.373976 -0.025965 0.087 Uiso 1 1 calc R U . . .
H9C H 0.014725 0.409338 0.043677 0.087 Uiso 1 1 calc R U . . .
C10 C 0.2900(3) 0.5536(2) 0.4024(4) 0.0310(11) Uani 1 1 d . . . . .
C11 C 0.3403(3) 0.5878(2) 0.3729(4) 0.0360(13) Uani 1 1 d . . . . .
C12 C 0.3290(3) 0.6403(3) 0.3389(4) 0.0401(14) Uani 1 1 d . . . . .
H12 H 0.363458 0.662866 0.320883 0.048 Uiso 1 1 calc R U . . .
C13 C 0.2685(3) 0.6610(3) 0.3305(4) 0.0381(13) Uani 1 1 d . . . . .
C14 C 0.2195(3) 0.6271(3) 0.3591(4) 0.0399(14) Uani 1 1 d . . . . .
H14 H 0.177757 0.640534 0.354346 0.048 Uiso 1 1 calc R U . . .
C15 C 0.2292(3) 0.5740(2) 0.3948(4) 0.0361(13) Uani 1 1 d . . . . .
C16 C 0.1747(3) 0.5414(2) 0.4306(4) 0.0380(13) Uani 1 1 d . . . . .
H16A H 0.179729 0.535960 0.499815 0.046 Uiso 1 1 calc R U . . .
H16B H 0.135884 0.563144 0.420665 0.046 Uiso 1 1 calc R U . . .
C17 C 0.4492(11) 0.5935(10) 0.333(3) 0.074(9) Uani 0.49(6) 1 d D . P A 1
H17A H 0.484726 0.597066 0.376502 0.110 Uiso 0.49(6) 1 d R U P A 1
H17B H 0.462316 0.572636 0.276602 0.110 Uiso 0.49(6) 1 d R U P A 1
H17C H 0.434886 0.630196 0.313502 0.110 Uiso 0.49(6) 1 d R U P A 1
C17A C 0.4503(10) 0.6029(9) 0.376(4) 0.074(9) Uani 0.51(6) 1 d D . P A 2
H17D H 0.469510 0.607556 0.438334 0.110 Uiso 0.51(6) 1 d R U P A 2
H17E H 0.481460 0.588136 0.331324 0.110 Uiso 0.51(6) 1 d R U P A 2
H17F H 0.435370 0.638756 0.352635 0.110 Uiso 0.51(6) 1 d R U P A 2
C18 C 0.2573(4) 0.7186(3) 0.2953(5) 0.0495(16) Uani 1 1 d . . . . .
H18A H 0.250704 0.743225 0.349492 0.074 Uiso 1 1 calc R U . . .
H18B H 0.220064 0.719059 0.254527 0.074 Uiso 1 1 calc R U . . .
H18C H 0.293854 0.731034 0.258955 0.074 Uiso 1 1 calc R U . . .
C19 C 0.1132(3) 0.4570(3) 0.4280(4) 0.0424(15) Uani 1 1 d . . . . .
H19A H 0.099027 0.427319 0.384927 0.051 Uiso 1 1 calc R U . . .
H19B H 0.077845 0.482906 0.437552 0.051 Uiso 1 1 calc R U . . .
C20 C 0.1324(3) 0.4325(3) 0.5223(4) 0.0417(14) Uani 1 1 d . . . . .
H20A H 0.142131 0.462590 0.567553 0.050 Uiso 1 1 calc R U . . .
H20B H 0.097166 0.410789 0.548638 0.050 Uiso 1 1 calc R U . . .
C21 C 0.2135(3) 0.3844(3) 0.6064(4) 0.0455(16) Uani 1 1 d . . . . .
H21A H 0.247258 0.357191 0.600635 0.068 Uiso 1 1 calc R U . . .
H21B H 0.180121 0.369556 0.646842 0.068 Uiso 1 1 calc R U . . .
H21C H 0.230089 0.418310 0.634695 0.068 Uiso 1 1 calc R U . . .
C22 C 0.1706(3) 0.3431(3) 0.4659(5) 0.0432(15) Uani 1 1 d . . . . .
H22A H 0.149703 0.350285 0.405222 0.065 Uiso 1 1 calc R U . . .
H22B H 0.142191 0.322677 0.507731 0.065 Uiso 1 1 calc R U . . .
H22C H 0.208649 0.321342 0.454911 0.065 Uiso 1 1 calc R U . . .
C23 C 0.3412(3) 0.3436(3) 0.4984(4) 0.0365(13) Uani 1 1 d . . . . .
C24 C 0.3783(3) 0.3415(3) 0.5898(4) 0.0458(15) Uani 1 1 d . . . . .
H24A H 0.418576 0.360351 0.580981 0.069 Uiso 1 1 calc R U . . .
H24B H 0.385900 0.302944 0.607347 0.069 Uiso 1 1 calc R U . . .
H24C H 0.354585 0.359766 0.640396 0.069 Uiso 1 1 calc R U . . .
C25 C 0.4851(3) 0.3159(3) 0.1173(5) 0.0452(15) Uani 1 1 d . . . . .
C26 C 0.5025(4) 0.2755(4) 0.0401(6) 0.075(3) Uani 1 1 d . . . . .
H26A H 0.488462 0.289825 -0.021410 0.112 Uiso 1 1 calc R U . . .
H26B H 0.482095 0.240004 0.052431 0.112 Uiso 1 1 calc R U . . .
H26C H 0.548096 0.270511 0.039074 0.112 Uiso 1 1 calc R U . . .
C27 C 0.5868(2) 0.4726(2) 0.3280(3) 0.0272(11) Uani 1 1 d . . . . .
C28 C 0.6512(3) 0.4980(3) 0.3336(4) 0.0357(12) Uani 1 1 d . . . . .
H28A H 0.670981 0.487813 0.393846 0.054 Uiso 1 1 calc R U . . .
H28B H 0.647579 0.538270 0.329785 0.054 Uiso 1 1 calc R U . . .
H28C H 0.676909 0.484608 0.280783 0.054 Uiso 1 1 calc R U . . .
H30A H -0.087(7) 0.274(6) 0.145(10) 0.054 Uiso 0.5 1 d . U P B -1
H30B H -0.026(6) 0.295(6) 0.127(10) 0.054 Uiso 0.5 1 d . U P C -1
H30C H -0.064(6) 0.317(6) 0.267(10) 0.054 Uiso 0.5 1 d . U P D -1
O11 O -0.0094(17) 0.2095(4) 0.270(3) 0.094(10) Uani 0.5 1 d D U P E -1
C29 C -0.0010(16) 0.2578(4) 0.253(2) 0.046(2) Uani 0.5 1 d D U P E -1
C30 C -0.0499(19) 0.2914(17) 0.203(4) 0.056(8) Uani 0.5 1 d D U P E -1
C31 C 0.0596(19) 0.2840(16) 0.283(3) 0.052(7) Uani 0.5 1 d D U P E -1
H31A H 0.084268 0.257429 0.320326 0.078 Uiso 0.5 1 calc R U P E -1
H31B H 0.050672 0.316433 0.322666 0.078 Uiso 0.5 1 calc R U P E -1
H31C H 0.083427 0.295210 0.227234 0.078 Uiso 0.5 1 calc R U P E -1

loop_
_atom_site_aniso_label
_atom_site_aniso_U_11
_atom_site_aniso_U_22
_atom_site_aniso_U_33
_atom_site_aniso_U_23
_atom_site_aniso_U_13
_atom_site_aniso_U_12
Zn1 0.0346(3) 0.0315(4) 0.0235(3) -0.0005(3) 0.0013(3) -0.0053(3)
Zn2 0.0356(5) 0.0292(5) 0.0247(5) 0.000 -0.0018(4) 0.000
K1 0.0370(6) 0.0350(7) 0.0296(6) -0.0015(5) -0.0005(5) -0.0034(5)
K2 0.0339(5) 0.0351(6) 0.0243(5) -0.0018(5) 0.0008(4) -0.0062(5)
O1 0.0380(19) 0.043(2) 0.0214(18) -0.0006(17) 0.0001(16) -0.0026(17)
O2 0.047(2) 0.036(2) 0.0262(19) -0.0037(16) -0.0011(17) -0.0031(18)
O3 0.045(2) 0.028(2) 0.028(2) 0.0025(17) -0.0011(16) -0.0026(16)
O4 0.043(2) 0.036(2) 0.050(3) 0.009(2) -0.0064(19) -0.0112(18)
O5 0.0383(19) 0.035(2) 0.031(2) 0.0004(18) -0.0008(16) -0.0096(17)
O6 0.067(3) 0.036(3) 0.049(3) 0.000(2) 0.002(2) -0.019(2)
O7 0.050(3) 0.064(3) 0.059(3) -0.019(3) 0.006(2) 0.001(2)
O8 0.055(2) 0.036(2) 0.033(2) -0.0045(19) -0.0006(19) 0.0005(19)
O9 0.0368(19) 0.041(2) 0.0256(19) -0.0091(17) 0.0014(16) -0.0035(16)
O10 0.0354(18) 0.033(2) 0.0222(18) -0.0020(16) -0.0007(15) 0.0013(15)
N1 0.037(2) 0.039(3) 0.030(3) 0.003(2) 0.002(2) -0.003(2)
N2 0.039(2) 0.041(3) 0.026(2) 0.002(2) 0.005(2) -0.008(2)
C1 0.033(3) 0.041(3) 0.023(3) 0.000(2) 0.004(2) -0.007(2)
C2 0.040(3) 0.035(3) 0.027(3) 0.003(2) 0.005(2) -0.005(2)
C3 0.044(3) 0.050(4) 0.021(3) 0.000(3) 0.001(2) -0.013(3)
C4 0.035(3) 0.055(4) 0.033(3) -0.004(3) 0.003(2) -0.011(3)
C5 0.035(3) 0.053(4) 0.035(3) 0.005(3) 0.002(2) -0.003(3)
C6 0.037(3) 0.039(3) 0.026(3) -0.001(2) 0.005(2) -0.007(2)
C7 0.041(3) 0.046(4) 0.028(3) 0.007(3) 0.001(2) 0.001(3)
C8 0.063(4) 0.054(4) 0.029(3) -0.010(3) -0.005(3) 0.008(3)
C9 0.046(4) 0.074(6) 0.053(4) -0.004(4) -0.004(3) -0.012(3)
C10 0.047(3) 0.027(3) 0.019(2) -0.004(2) 0.001(2) -0.004(2)
C11 0.050(3) 0.028(3) 0.030(3) 0.003(2) -0.004(3) -0.007(2)
C12 0.057(4) 0.037(3) 0.026(3) 0.003(3) -0.002(3) -0.012(3)
C13 0.061(4) 0.033(3) 0.021(3) -0.002(2) -0.001(2) -0.004(3)
C14 0.059(4) 0.040(4) 0.021(3) -0.010(2) 0.006(3) 0.007(3)
C15 0.053(3) 0.031(3) 0.025(3) -0.006(2) 0.004(2) 0.000(2)
C16 0.045(3) 0.034(3) 0.035(3) -0.003(3) 0.005(3) 0.005(2)
C17 0.053(5) 0.046(7) 0.12(2) 0.022(11) -0.015(10) -0.023(5)
C17A 0.053(5) 0.046(7) 0.12(2) 0.022(11) -0.015(10) -0.023(5)
C18 0.076(5) 0.029(3) 0.043(4) 0.001(3) -0.003(3) 0.006(3)
C19 0.031(3) 0.056(4) 0.041(3) 0.003(3) 0.010(3) -0.005(3)
C20 0.039(3) 0.053(4) 0.033(3) 0.002(3) 0.011(2) 0.000(3)
C21 0.049(3) 0.064(5) 0.023(3) 0.002(3) 0.006(3) -0.009(3)
C22 0.045(3) 0.046(4) 0.038(3) 0.003(3) 0.004(3) -0.013(3)
C23 0.040(3) 0.036(3) 0.034(3) 0.002(3) 0.000(2) -0.009(2)
C24 0.053(3) 0.049(4) 0.036(3) 0.010(3) 0.002(3) -0.002(3)
C25 0.053(4) 0.042(4) 0.040(3) -0.007(3) 0.001(3) -0.003(3)
C26 0.094(6) 0.067(6) 0.064(5) -0.027(4) 0.024(5) -0.027(5)
C27 0.032(2) 0.032(3) 0.018(2) -0.001(2) 0.002(2) -0.002(2)
C28 0.038(3) 0.046(4) 0.023(3) -0.002(3) 0.003(2) -0.008(3)
O11 0.10(2) 0.038(4) 0.14(3) 0.023(10) -0.029(16) -0.019(9)
C29 0.062(5) 0.039(5) 0.036(6) 0.004(12) 0.007(4) -0.008(9)
C30 0.045(9) 0.055(13) 0.067(18) 0.010(11) 0.028(8) 0.004(9)
C31 0.066(15) 0.050(13) 0.040(12) -0.012(10) 0.015(11) -0.011(12)

loop_
_atom_type_symbol
_atom_type_description
_atom_type_scat_dispersion_real
_atom_type_scat_dispersion_imag
_atom_type_scat_source
C C 0.0181 0.0091 'International Tables Vol C Tables 4.2.6.8 and 6.1.1.4'
H H 0.0000 0.0000 'International Tables Vol C Tables 4.2.6.8 and 6.1.1.4'
K K 0.3868 1.0657 'International Tables Vol C Tables 4.2.6.8 and 6.1.1.4'
N N 0.0311 0.0180 'International Tables Vol C Tables 4.2.6.8 and 6.1.1.4'
O O 0.0492 0.0322 'International Tables Vol C Tables 4.2.6.8 and 6.1.1.4'
Zn Zn -1.5491 0.6778 'International Tables Vol C Tables 4.2.6.8 and 6.1.1.4'

loop_
_exptl_crystal_face_index_h
_exptl_crystal_face_index_k
_exptl_crystal_face_index_l
_exptl_crystal_face_perp_dist
0 0 1 0.0578
0 0 -1 0.0541
1 0 0 0.0093
-1 1 0 0.0119
1 -2 0 0.0217
-13 -4 1 0.0118
0 16 -1 0.0093

loop_
_geom_angle_atom_site_label_1
_geom_angle_atom_site_label_2
_geom_angle_atom_site_label_3
_geom_angle
_geom_angle_site_symmetry_1
_geom_angle_site_symmetry_3
_geom_angle_publ_flag
K1 Zn1 K2 65.88(3) . . ?
O1 Zn1 K1 44.98(12) . . ?
O1 Zn1 K2 99.24(11) . . ?
O1 Zn1 O5 98.37(16) . . ?
O1 Zn1 N1 90.87(17) . . ?
O1 Zn1 N2 114.70(17) . . ?
O3 Zn1 K1 105.28(12) . . ?
O3 Zn1 K2 45.25(12) . . ?
O3 Zn1 O1 115.78(16) . . ?
O3 Zn1 O5 86.31(16) . . ?
O3 Zn1 N1 92.79(17) . . ?
O3 Zn1 N2 129.19(17) . . ?
O5 Zn1 K1 53.51(11) . . ?
O5 Zn1 K2 44.89(10) . . ?
O5 Zn1 N1 170.14(16) . . ?
O5 Zn1 N2 91.93(17) . . ?
N1 Zn1 K1 135.85(13) . . ?
N1 Zn1 K2 136.97(13) . . ?
N2 Zn1 K1 113.98(14) . . ?
N2 Zn1 K2 129.38(13) . . ?
N2 Zn1 N1 81.03(18) . . ?
K1 Zn2 K1 135.93(5) . 3_655 ?
K1 Zn2 K2 69.44(3) . . ?
K1 Zn2 K2 133.90(3) . 3_655 ?
K1 Zn2 K2 133.90(3) 3_655 . ?
K1 Zn2 K2 69.44(3) 3_655 3_655 ?
K2 Zn2 K2 125.73(5) . 3_655 ?
O8 Zn2 K1 99.25(13) 3_655 3_655 ?
O8 Zn2 K1 57.61(12) . 3_655 ?
O8 Zn2 K1 99.25(13) . . ?
O8 Zn2 K1 57.61(12) 3_655 . ?
O8 Zn2 K2 58.57(12) 3_655 . ?
O8 Zn2 K2 167.75(12) 3_655 3_655 ?
O8 Zn2 K2 167.75(12) . . ?
O8 Zn2 K2 58.57(12) . 3_655 ?
O8 Zn2 O8 120.1(2) . 3_655 ?
O10 Zn2 K1 53.92(11) . 3_655 ?
O10 Zn2 K1 166.16(11) 3_655 3_655 ?
O10 Zn2 K1 53.92(11) 3_655 . ?
O10 Zn2 K1 166.15(11) . . ?
O10 Zn2 K2 96.72(11) 3_655 3_655 ?
O10 Zn2 K2 54.45(10) 3_655 . ?
O10 Zn2 K2 54.45(10) . 3_655 ?
O10 Zn2 K2 96.72(11) . . ?
O10 Zn2 O8 115.40(16) 3_655 . ?
O10 Zn2 O8 94.57(16) 3_655 3_655 ?
O10 Zn2 O8 115.40(16) . 3_655 ?
O10 Zn2 O8 94.57(16) . . ?
O10 Zn2 O10 118.8(2) 3_655 . ?
Zn1 K1 K2 58.43(3) . . ?
Zn2 K1 Zn1 111.41(4) . . ?
Zn2 K1 K2 56.14(3) . . ?
O1 K1 Zn1 31.94(8) . . ?
O1 K1 Zn2 121.10(10) . . ?
O1 K1 K2 82.53(9) . . ?
O1 K1 O2 59.02(12) . . ?
O1 K1 O5 67.37(11) . . ?
O1 K1 O6 93.32(14) . . ?
O1 K1 O7 140.00(15) . . ?
O1 K1 O8 131.45(13) . 3_655 ?
O1 K1 O10 87.09(12) . 3_655 ?
O1 K1 C23 86.11(14) . . ?
O2 K1 Zn1 88.84(9) . . ?
O2 K1 Zn2 131.44(9) . . ?
O2 K1 K2 139.05(10) . . ?
O2 K1 O5 120.73(12) . . ?
O2 K1 O6 112.36(13) . . ?
O2 K1 O8 164.04(13) . 3_655 ?
O2 K1 O10 112.97(12) . 3_655 ?
O2 K1 C23 126.04(14) . . ?
O5 K1 Zn1 35.49(8) . . ?
O5 K1 Zn2 96.45(8) . . ?
O5 K1 K2 42.27(8) . . ?
O5 K1 O8 74.66(11) . 3_655 ?
O5 K1 C23 24.85(14) . . ?
O6 K1 Zn1 70.10(11) . . ?
O6 K1 Zn2 115.96(10) . . ?
O6 K1 K2 81.05(10) . . ?
O6 K1 O5 46.43(12) . . ?
O6 K1 O8 80.92(13) . 3_655 ?
O6 K1 O10 126.81(12) . 3_655 ?
O6 K1 C23 23.70(14) . . ?
O7 K1 Zn1 159.80(13) . . ?
O7 K1 Zn2 52.56(11) . . ?
O7 K1 K2 108.50(11) . . ?
O7 K1 O2 94.63(14) . . ?
O7 K1 O5 144.48(14) . . ?
O7 K1 O6 125.92(17) . . ?
O7 K1 O8 69.83(13) . 3_655 ?
O7 K1 O10 75.83(14) . 3_655 ?
O7 K1 C23 132.77(17) . . ?
O8 K1 Zn1 104.51(9) 3_655 . ?
O8 K1 Zn2 35.30(8) 3_655 . ?
O8 K1 K2 48.92(9) 3_655 . ?
O8 K1 C23 69.58(13) 3_655 . ?
O10 K1 Zn1 84.49(8) 3_655 . ?
O10 K1 Zn2 34.18(7) 3_655 . ?
O10 K1 K2 46.22(8) 3_655 . ?
O10 K1 O5 86.36(11) 3_655 . ?
O10 K1 O8 60.84(11) 3_655 3_655 ?
O10 K1 C23 103.88(14) 3_655 . ?
C23 K1 Zn1 56.36(12) . . ?
C23 K1 Zn2 101.07(11) . . ?
C23 K1 K2 57.72(11) . . ?
Zn1 K2 K1 55.68(3) . . ?
Zn2 K2 Zn1 107.19(3) . . ?
Zn2 K2 K1 54.42(3) . . ?
O3 K2 Zn1 30.37(8) . . ?
O3 K2 Zn2 124.34(9) . . ?
O3 K2 K1 82.45(9) . . ?
O3 K2 O8 129.03(12) . 3_655 ?
O3 K2 O9 95.20(12) . 5_666 ?
O3 K2 O9 144.57(13) . . ?
O3 K2 O10 91.61(11) . 3_655 ?
O3 K2 C17 79.9(4) . . ?
O3 K2 C23 79.89(13) . . ?
O4 K2 Zn1 86.12(9) . . ?
O4 K2 Zn2 105.57(11) . . ?
O4 K2 K1 114.67(10) . . ?
O4 K2 O3 58.88(12) . . ?
O4 K2 O5 119.42(13) . . ?
O4 K2 O8 139.70(13) . 3_655 ?
O4 K2 O9 84.81(13) . 5_666 ?
O4 K2 O9 86.26(13) . . ?
O4 K2 O10 83.23(13) . 3_655 ?
O4 K2 C17 21.5(4) . . ?
O4 K2 C23 138.23(13) . . ?
O5 K2 Zn1 33.45(9) . . ?
O5 K2 Zn2 99.01(9) . . ?
O5 K2 K1 46.68(9) . . ?
O5 K2 O3 61.43(12) . . ?
O5 K2 O8 76.35(12) . 3_655 ?
O5 K2 O9 110.14(12) . 5_666 ?
O5 K2 O9 149.37(13) . . ?
O5 K2 O10 89.06(11) . 3_655 ?
O5 K2 C17 138.5(5) . . ?
O5 K2 C23 18.81(13) . . ?
O8 K2 Zn1 100.00(9) 3_655 . ?
O8 K2 Zn2 34.46(8) 3_655 . ?
O8 K2 K1 46.94(8) 3_655 . ?
O8 K2 C17 124.3(6) 3_655 . ?
O8 K2 C23 62.67(13) 3_655 . ?
O9 K2 Zn1 157.73(9) . . ?
O9 K2 Zn1 113.01(8) 5_666 . ?
O9 K2 Zn2 139.08(8) 5_666 . ?
O9 K2 Zn2 55.21(8) . . ?
O9 K2 K1 109.56(8) . . ?
O9 K2 K1 154.45(9) 5_666 . ?
O9 K2 O8 73.09(12) . 3_655 ?
O9 K2 O8 126.88(12) 5_666 3_655 ?
O9 K2 O9 87.07(11) . 5_666 ?
O9 K2 O10 76.99(10) . 3_655 ?
O9 K2 O10 160.61(11) 5_666 3_655 ?
O9 K2 C17 64.9(4) . . ?
O9 K2 C17 86.5(9) 5_666 . ?
O9 K2 C23 106.93(13) 5_666 . ?
O9 K2 C23 133.16(14) . . ?
O10 K2 Zn1 81.35(7) 3_655 . ?
O10 K2 Zn2 33.38(7) 3_655 . ?
O10 K2 K1 44.61(8) 3_655 . ?
O10 K2 O8 58.89(11) 3_655 3_655 ?
O10 K2 C17 76.8(8) 3_655 . ?
O10 K2 C23 92.11(13) 3_655 . ?
C17 K2 Zn1 105.2(5) . . ?
C17 K2 Zn2 90.3(7) . . ?
C17 K2 K1 117.8(8) . . ?
C23 K2 Zn1 52.22(10) . . ?
C23 K2 Zn2 91.48(11) . . ?
C23 K2 K1 47.55(10) . . ?
C23 K2 C17 156.6(6) . . ?
Zn1 O1 K1 103.08(15) . . ?
C1 O1 Zn1 127.1(3) . . ?
C1 O1 K1 124.9(3) . . ?
C2 O2 K1 122.7(3) . . ?
C2 O2 C8 117.2(4) . . ?
C8 O2 K1 118.7(3) . . ?
Zn1 O3 K2 104.37(16) . . ?
C10 O3 Zn1 125.4(3) . . ?
C10 O3 K2 121.6(3) . . ?
C11 O4 K2 125.7(3) . . ?
C11 O4 C17 116.4(10) . . ?
C11 O4 C17A 115.6(10) . . ?
C17 O4 K2 116.5(9) . . ?
C17A O4 K2 117.3(8) . . ?
Zn1 O5 K1 91.00(13) . . ?
Zn1 O5 K2 101.65(15) . . ?
K2 O5 K1 91.06(11) . . ?
C23 O5 Zn1 139.0(3) . . ?
C23 O5 K1 84.0(3) . . ?
C23 O5 K2 119.0(3) . . ?
C23 O6 K1 92.3(4) . . ?
C25 O7 K1 151.7(5) . . ?
Zn2 O8 K1 87.09(14) . 3_655 ?
Zn2 O8 K2 86.97(14) . 3_655 ?
K1 O8 K2 84.14(11) 3_655 3_655 ?
C25 O8 Zn2 109.8(4) . . ?
C25 O8 K1 125.2(4) . 3_655 ?
C25 O8 K2 145.6(4) . 3_655 ?
K2 O9 K2 92.93(11) . 5_666 ?
C27 O9 K2 145.4(3) . . ?
C27 O9 K2 120.5(3) . 5_666 ?
Zn2 O10 K1 91.90(14) . 3_655 ?
Zn2 O10 K2 92.17(13) . 3_655 ?
K1 O10 K2 89.17(10) 3_655 3_655 ?
C27 O10 Zn2 119.2(3) . . ?
C27 O10 K1 127.2(3) . 3_655 ?
C27 O10 K2 127.0(3) . 3_655 ?
C7 N1 Zn1 111.0(3) . . ?
C7 N1 C16 110.0(5) . . ?
C16 N1 Zn1 107.7(3) . . ?
C19 N1 Zn1 107.2(4) . . ?
C19 N1 C7 110.7(5) . . ?
C19 N1 C16 110.1(5) . . ?
C20 N2 Zn1 107.7(4) . . ?
C20 N2 C21 108.8(5) . . ?
C20 N2 C22 111.1(5) . . ?
C21 N2 Zn1 115.3(4) . . ?
C21 N2 C22 107.8(5) . . ?
C22 N2 Zn1 106.2(3) . . ?
O1 C1 C2 119.5(5) . . ?
O1 C1 C6 123.7(5) . . ?
C6 C1 C2 116.7(5) . . ?
O2 C2 C1 113.7(5) . . ?
C3 C2 O2 124.1(5) . . ?
C3 C2 C1 122.1(6) . . ?
C2 C3 H3 119.8 . . ?
C2 C3 C4 120.5(6) . . ?
C4 C3 H3 119.8 . . ?
C3 C4 C9 120.0(6) . . ?
C5 C4 C3 118.1(5) . . ?
C5 C4 C9 121.8(6) . . ?
C4 C5 H5 118.7 . . ?
C4 C5 C6 122.5(6) . . ?
C6 C5 H5 118.7 . . ?
C1 C6 C7 119.3(5) . . ?
C5 C6 C1 119.8(5) . . ?
C5 C6 C7 120.5(6) . . ?
N1 C7 C6 115.1(5) . . ?
N1 C7 H7A 108.5 . . ?
N1 C7 H7B 108.5 . . ?
C6 C7 H7A 108.5 . . ?
C6 C7 H7B 108.5 . . ?
H7A C7 H7B 107.5 . . ?
O2 C8 H8A 109.5 . . ?
O2 C8 H8B 109.5 . . ?
O2 C8 H8C 109.5 . . ?
H8A C8 H8B 109.5 . . ?
H8A C8 H8C 109.5 . . ?
H8B C8 H8C 109.5 . . ?
C4 C9 H9A 109.5 . . ?
C4 C9 H9B 109.5 . . ?
C4 C9 H9C 109.5 . . ?
H9A C9 H9B 109.5 . . ?
H9A C9 H9C 109.5 . . ?
H9B C9 H9C 109.5 . . ?
O3 C10 C11 118.5(5) . . ?
O3 C10 C15 123.3(5) . . ?
C15 C10 C11 118.2(5) . . ?
O4 C11 C10 115.3(5) . . ?
O4 C11 C12 124.1(5) . . ?
C12 C11 C10 120.6(6) . . ?
C11 C12 H12 119.2 . . ?
C11 C12 C13 121.6(6) . . ?
C13 C12 H12 119.2 . . ?
C12 C13 C14 117.4(6) . . ?
C12 C13 C18 120.7(6) . . ?
C14 C13 C18 121.8(6) . . ?
C13 C14 H14 118.7 . . ?
C13 C14 C15 122.6(6) . . ?
C15 C14 H14 118.7 . . ?
C10 C15 C14 119.6(6) . . ?
C10 C15 C16 120.6(5) . . ?
C14 C15 C16 119.7(6) . . ?
N1 C16 C15 114.6(5) . . ?
N1 C16 H16A 108.6 . . ?
N1 C16 H16B 108.6 . . ?
C15 C16 H16A 108.6 . . ?
C15 C16 H16B 108.6 . . ?
H16A C16 H16B 107.6 . . ?
K2 C17 H17A 85.8 . . ?
K2 C17 H17B 86.3 . . ?
K2 C17 H17C 151.6 . . ?
O4 C17 K2 42.0(6) . . ?
O4 C17 H17A 108.8 . . ?
O4 C17 H17B 110.1 . . ?
O4 C17 H17C 109.5 . . ?
H17A C17 H17B 109.5 . . ?
H17A C17 H17C 109.5 . . ?
H17B C17 H17C 109.4 . . ?
O4 C17A H17D 110.3 . . ?
O4 C17A H17E 108.3 . . ?
O4 C17A H17F 109.8 . . ?
H17D C17A H17E 109.5 . . ?
H17D C17A H17F 109.5 . . ?
H17E C17A H17F 109.5 . . ?
C13 C18 H18A 109.5 . . ?
C13 C18 H18B 109.5 . . ?
C13 C18 H18C 109.5 . . ?
H18A C18 H18B 109.5 . . ?
H18A C18 H18C 109.5 . . ?
H18B C18 H18C 109.5 . . ?
N1 C19 H19A 109.6 . . ?
N1 C19 H19B 109.6 . . ?
N1 C19 C20 110.1(5) . . ?
H19A C19 H19B 108.2 . . ?
C20 C19 H19A 109.6 . . ?
C20 C19 H19B 109.6 . . ?
N2 C20 C19 110.9(5) . . ?
N2 C20 H20A 109.4 . . ?
N2 C20 H20B 109.4 . . ?
C19 C20 H20A 109.4 . . ?
C19 C20 H20B 109.4 . . ?
H20A C20 H20B 108.0 . . ?
N2 C21 H21A 109.5 . . ?
N2 C21 H21B 109.5 . . ?
N2 C21 H21C 109.5 . . ?
H21A C21 H21B 109.5 . . ?
H21A C21 H21C 109.5 . . ?
H21B C21 H21C 109.5 . . ?
N2 C22 H22A 109.5 . . ?
N2 C22 H22B 109.5 . . ?
N2 C22 H22C 109.5 . . ?
H22A C22 H22B 109.5 . . ?
H22A C22 H22C 109.5 . . ?
H22B C22 H22C 109.5 . . ?
K1 C23 K2 74.73(13) . . ?
O5 C23 K1 71.1(3) . . ?
O5 C23 K2 42.2(3) . . ?
O5 C23 C24 115.2(5) . . ?
O6 C23 K1 64.0(3) . . ?
O6 C23 K2 137.3(4) . . ?
O6 C23 O5 124.8(6) . . ?
O6 C23 C24 120.0(6) . . ?
C24 C23 K1 144.6(4) . . ?
C24 C23 K2 87.8(3) . . ?
C23 C24 H24A 109.5 . . ?
C23 C24 H24B 109.5 . . ?
C23 C24 H24C 109.5 . . ?
H24A C24 H24B 109.5 . . ?
H24A C24 H24C 109.5 . . ?
H24B C24 H24C 109.5 . . ?
O7 C25 O8 123.6(6) . . ?
O7 C25 C26 120.0(6) . . ?
O8 C25 C26 116.4(6) . . ?
C25 C26 H26A 109.5 . . ?
C25 C26 H26B 109.5 . . ?
C25 C26 H26C 109.5 . . ?
H26A C26 H26B 109.5 . . ?
H26A C26 H26C 109.5 . . ?
H26B C26 H26C 109.5 . . ?
O9 C27 O10 123.2(5) . . ?
O9 C27 C28 121.6(5) . . ?
O10 C27 C28 115.2(4) . . ?
C27 C28 H28A 109.5 . . ?
C27 C28 H28B 109.5 . . ?
C27 C28 H28C 109.5 . . ?
H28A C28 H28B 109.5 . . ?
H28A C28 H28C 109.5 . . ?
H28B C28 H28C 109.5 . . ?
O11 C29 C30 120.9(16) . . ?
O11 C29 C31 119.0(16) . . ?
C31 C29 C30 120.1(11) . . ?
H30A C30 H30B 72(9) . . ?
H30A C30 H30C 123(10) . . ?
H30B C30 H30C 142(10) . . ?
C29 C30 H30A 126(8) . . ?
C29 C30 H30B 100(7) . . ?
C29 C30 H30C 97(8) . . ?
C29 C31 H31A 109.5 . . ?
C29 C31 H31B 109.5 . . ?
C29 C31 H31C 109.5 . . ?
H31A C31 H31B 109.5 . . ?
H31A C31 H31C 109.5 . . ?
H31B C31 H31C 109.5 . . ?

loop_
_geom_bond_atom_site_label_1
_geom_bond_atom_site_label_2
_geom_bond_distance
_geom_bond_site_symmetry_2
_geom_bond_publ_flag
Zn1 K1 3.6123(14) . ?
Zn1 K2 3.7264(13) . ?
Zn1 O1 1.962(4) . ?
Zn1 O3 1.945(4) . ?
Zn1 O5 2.098(4) . ?
Zn1 N1 2.219(5) . ?
Zn1 N2 2.171(4) . ?
Zn2 K1 3.4674(12) 3_655 ?
Zn2 K1 3.4674(12) . ?
Zn2 K2 3.5402(12) 3_655 ?
Zn2 K2 3.5402(12) . ?
Zn2 O8 2.006(4) 3_655 ?
Zn2 O8 2.006(4) . ?
Zn2 O10 1.949(4) 3_655 ?
Zn2 O10 1.949(4) . ?
K1 K2 3.9919(17) . ?
K1 O1 2.621(4) . ?
K1 O2 2.704(4) . ?
K1 O5 2.905(4) . ?
K1 O6 2.746(5) . ?
K1 O7 2.634(5) . ?
K1 O8 2.932(4) 3_655 ?
K1 O10 2.804(4) 3_655 ?
K1 C23 3.053(6) . ?
K2 O3 2.732(4) . ?
K2 O4 2.645(4) . ?
K2 O5 2.685(4) . ?
K2 O8 3.025(4) 3_655 ?
K2 O9 2.825(4) 5_666 ?
K2 O9 2.764(4) . ?
K2 O10 2.882(4) 3_655 ?
K2 C17 3.536(14) . ?
K2 C23 3.498(6) . ?
O1 C1 1.324(6) . ?
O2 C2 1.380(7) . ?
O2 C8 1.432(7) . ?
O3 C10 1.345(7) . ?
O4 C11 1.369(7) . ?
O4 C17 1.446(15) . ?
O4 C17A 1.436(13) . ?
O5 C23 1.290(7) . ?
O6 C23 1.228(7) . ?
O7 C25 1.218(8) . ?
O8 C25 1.304(8) . ?
O9 C27 1.224(6) . ?
O10 C27 1.299(6) . ?
N1 C7 1.482(7) . ?
N1 C16 1.488(8) . ?
N1 C19 1.476(7) . ?
N2 C20 1.474(8) . ?
N2 C21 1.474(7) . ?
N2 C22 1.495(8) . ?
C1 C2 1.413(8) . ?
C1 C6 1.409(8) . ?
C2 C3 1.374(8) . ?
C3 H3 0.9500 . ?
C3 C4 1.396(9) . ?
C4 C5 1.370(9) . ?
C4 C9 1.521(9) . ?
C5 H5 0.9500 . ?
C5 C6 1.397(8) . ?
C6 C7 1.499(9) . ?
C7 H7A 0.9900 . ?
C7 H7B 0.9900 . ?
C8 H8A 0.9800 . ?
C8 H8B 0.9800 . ?
C8 H8C 0.9800 . ?
C9 H9A 0.9800 . ?
C9 H9B 0.9800 . ?
C9 H9C 0.9800 . ?
C10 C11 1.417(8) . ?
C10 C15 1.392(8) . ?
C11 C12 1.383(8) . ?
C12 H12 0.9500 . ?
C12 C13 1.388(9) . ?
C13 C14 1.389(9) . ?
C13 C18 1.501(9) . ?
C14 H14 0.9500 . ?
C14 C15 1.396(9) . ?
C15 C16 1.494(8) . ?
C16 H16A 0.9900 . ?
C16 H16B 0.9900 . ?
C17 H17A 0.9798 . ?
C17 H17B 0.9802 . ?
C17 H17C 0.9803 . ?
C17A H17D 0.9798 . ?
C17A H17E 0.9801 . ?
C17A H17F 0.9802 . ?
C18 H18A 0.9800 . ?
C18 H18B 0.9800 . ?
C18 H18C 0.9800 . ?
C19 H19A 0.9900 . ?
C19 H19B 0.9900 . ?
C19 C20 1.512(9) . ?
C20 H20A 0.9900 . ?
C20 H20B 0.9900 . ?
C21 H21A 0.9800 . ?
C21 H21B 0.9800 . ?
C21 H21C 0.9800 . ?
C22 H22A 0.9800 . ?
C22 H22B 0.9800 . ?
C22 H22C 0.9800 . ?
C23 C24 1.513(8) . ?
C24 H24A 0.9800 . ?
C24 H24B 0.9800 . ?
C24 H24C 0.9800 . ?
C25 C26 1.510(10) . ?
C26 H26A 0.9800 . ?
C26 H26B 0.9800 . ?
C26 H26C 0.9800 . ?
C27 C28 1.507(7) . ?
C28 H28A 0.9800 . ?
C28 H28B 0.9800 . ?
C28 H28C 0.9800 . ?
O11 C29 1.207(12) . ?
C29 C30 1.501(12) . ?
C29 C31 1.501(12) . ?
C30 H30A 1.20(14) . ?
C30 H30B 1.20(15) . ?
C30 H30C 1.13(15) . ?
C31 H31A 0.9800 . ?
C31 H31B 0.9800 . ?
C31 H31C 0.9800 . ?

loop_
_geom_torsion_atom_site_label_1
_geom_torsion_atom_site_label_2
_geom_torsion_atom_site_label_3
_geom_torsion_atom_site_label_4
_geom_torsion
_geom_torsion_site_symmetry_1
_geom_torsion_site_symmetry_2
_geom_torsion_site_symmetry_3
_geom_torsion_site_symmetry_4
_geom_torsion_publ_flag
Zn1 O1 C1 C2 -149.2(4) . . . . ?
Zn1 O1 C1 C6 33.6(7) . . . . ?
Zn1 O3 C10 C11 -144.2(4) . . . . ?
Zn1 O3 C10 C15 34.8(7) . . . . ?
Zn1 O5 C23 K1 84.6(5) . . . . ?
Zn1 O5 C23 K2 172.5(7) . . . . ?
Zn1 O5 C23 O6 48.0(9) . . . . ?
Zn1 O5 C23 C24 -133.1(5) . . . . ?
Zn1 N1 C7 C6 57.4(5) . . . . ?
Zn1 N1 C16 C15 61.2(5) . . . . ?
Zn1 N1 C19 C20 38.6(6) . . . . ?
Zn1 N2 C20 C19 41.3(6) . . . . ?
Zn2 O8 C25 O7 6.2(8) . . . . ?
Zn2 O8 C25 C26 -171.1(6) . . . . ?
Zn2 O10 C27 O9 -5.6(7) . . . . ?
Zn2 O10 C27 C28 174.3(4) . . . . ?
K1 O1 C1 C2 1.7(7) . . . . ?
K1 O1 C1 C6 -175.4(4) . . . . ?
K1 O2 C2 C1 3.6(6) . . . . ?
K1 O2 C2 C3 -178.2(4) . . . . ?
K1 O5 C23 K2 87.9(3) . . . . ?
K1 O5 C23 O6 -36.6(6) . . . . ?
K1 O5 C23 C24 142.3(5) . . . . ?
K1 O6 C23 K2 -15.8(6) . . . . ?
K1 O6 C23 O5 38.9(6) . . . . ?
K1 O6 C23 C24 -139.9(5) . . . . ?
K1 O7 C25 O8 17.4(15) . . . . ?
K1 O7 C25 C26 -165.4(7) . . . . ?
K1 O8 C25 O7 107.1(7) 3_655 . . . ?
K1 O8 C25 C26 -70.2(8) 3_655 . . . ?
K1 O10 C27 O9 -123.8(5) 3_655 . . . ?
K1 O10 C27 C28 56.1(6) 3_655 . . . ?
K2 O3 C10 C11 -1.4(6) . . . . ?
K2 O3 C10 C15 177.5(4) . . . . ?
K2 O4 C11 C10 1.6(7) . . . . ?
K2 O4 C11 C12 -178.5(4) . . . . ?
K2 O5 C23 K1 -87.9(3) . . . . ?
K2 O5 C23 O6 -124.5(5) . . . . ?
K2 O5 C23 C24 54.4(6) . . . . ?
K2 O8 C25 O7 -109.1(8) 3_655 . . . ?
K2 O8 C25 C26 73.6(9) 3_655 . . . ?
K2 O9 C27 O10 0.8(10) . . . . ?
K2 O9 C27 O10 164.0(4) 5_666 . . . ?
K2 O9 C27 C28 -179.1(4) . . . . ?
K2 O9 C27 C28 -15.9(7) 5_666 . . . ?
K2 O10 C27 O9 112.8(5) 3_655 . . . ?
K2 O10 C27 C28 -67.2(6) 3_655 . . . ?
O1 C1 C2 O2 -3.4(7) . . . . ?
O1 C1 C2 C3 178.4(5) . . . . ?
O1 C1 C6 C5 -177.6(5) . . . . ?
O1 C1 C6 C7 9.3(8) . . . . ?
O2 C2 C3 C4 -178.2(5) . . . . ?
O3 C10 C11 O4 0.0(8) . . . . ?
O3 C10 C11 C12 -180.0(5) . . . . ?
O3 C10 C15 C14 -179.3(5) . . . . ?
O3 C10 C15 C16 5.1(8) . . . . ?
O4 C11 C12 C13 178.6(5) . . . . ?
N1 C19 C20 N2 -55.4(7) . . . . ?
C1 C2 C3 C4 -0.2(9) . . . . ?
C1 C6 C7 N1 -59.7(7) . . . . ?
C2 C1 C6 C5 5.2(8) . . . . ?
C2 C1 C6 C7 -167.9(5) . . . . ?
C2 C3 C4 C5 3.8(9) . . . . ?
C2 C3 C4 C9 -179.1(6) . . . . ?
C3 C4 C5 C6 -2.8(9) . . . . ?
C4 C5 C6 C1 -1.8(9) . . . . ?
C4 C5 C6 C7 171.2(6) . . . . ?
C5 C6 C7 N1 127.3(6) . . . . ?
C6 C1 C2 O2 174.0(5) . . . . ?
C6 C1 C2 C3 -4.3(8) . . . . ?
C7 N1 C16 C15 -59.9(6) . . . . ?
C7 N1 C19 C20 159.8(5) . . . . ?
C8 O2 C2 C1 -162.9(5) . . . . ?
C8 O2 C2 C3 15.3(8) . . . . ?
C9 C4 C5 C6 -179.8(6) . . . . ?
C10 C11 C12 C13 -1.5(9) . . . . ?
C10 C15 C16 N1 -60.0(7) . . . . ?
C11 O4 C17 K2 -167(2) . . . . ?
C11 C10 C15 C14 -0.3(8) . . . . ?
C11 C10 C15 C16 -176.0(5) . . . . ?
C11 C12 C13 C14 1.1(9) . . . . ?
C11 C12 C13 C18 178.7(6) . . . . ?
C12 C13 C14 C15 -0.4(8) . . . . ?
C13 C14 C15 C10 0.0(8) . . . . ?
C13 C14 C15 C16 175.7(5) . . . . ?
C14 C15 C16 N1 124.3(6) . . . . ?
C15 C10 C11 O4 -179.0(5) . . . . ?
C15 C10 C11 C12 1.1(8) . . . . ?
C16 N1 C7 C6 176.5(5) . . . . ?
C16 N1 C19 C20 -78.4(6) . . . . ?
C17 O4 C11 C10 167(2) . . . . ?
C17 O4 C11 C12 -13(2) . . . . ?
C17A O4 C11 C10 -164(3) . . . . ?
C17A O4 C11 C12 16(3) . . . . ?
C18 C13 C14 C15 -178.0(5) . . . . ?
C19 N1 C7 C6 -61.6(6) . . . . ?
C19 N1 C16 C15 177.8(5) . . . . ?
C21 N2 C20 C19 167.0(5) . . . . ?
C22 N2 C20 C19 -74.6(6) . . . . ?

loop_
_exptl_oxdiff_crystal_face_indexfrac_h
_exptl_oxdiff_crystal_face_indexfrac_k
_exptl_oxdiff_crystal_face_indexfrac_l
_exptl_oxdiff_crystal_face_x
_exptl_oxdiff_crystal_face_y
_exptl_oxdiff_crystal_face_z
0.0005 0.0005 0.9997 0.0362 -0.1028 0.0086
-0.0005 -0.0005 -0.9997 -0.0362 0.1028 -0.0086
0.9998 -0.0000 -0.0002 0.0037 -0.0047 -0.0720
-0.9999 0.9994 0.0001 0.0561 0.0259 0.0738
1.0000 -1.9988 -0.0001 -0.1159 -0.0472 -0.0756
-13.2566 -4.4301 0.5458 -0.2947 -0.0882 0.9515
0.3412 15.5365 -1.4420 0.8788 0.4771 -0.0091

loop_
_smtbx_masks_void_nr
_smtbx_masks_void_average_x
_smtbx_masks_void_average_y
_smtbx_masks_void_average_z
_smtbx_masks_void_volume
_smtbx_masks_void_count_electrons
_smtbx_masks_void_content
1 0.000 0.371 0.750 152.1 32.2 '1 C3H6O'
2 0.000 0.629 0.250 152.1 31.7 '1 C3H6O'
3 0.500 0.129 0.250 152.1 32.1 '1 C3H6O'
4 0.500 0.871 0.750 152.1 31.8 '1 C3H6O'
